data_7045229
loop_
_publ_author_name
'Londesborough, Michael G. S.'
'Dolansk\'y, Ji\<r\'i'
'Jel\'inek, Tom\'a\<s'
'Kennedy, John D.'
'C\'isa\<rov\'a, Ivana'
'Kennedy, Robert D.'
'Roca-Sanju\'an, Daniel'
'Franc\'es-Monerris, Antonio'
'Lang, Kamil'
'Clegg, William'

_publ_section_title
;
 Substitution of the laser borane anti-B<sub>18</sub>H<sub>22</sub> with
 pyridine: a structural and photophysical study of some unusually
 structured macropolyhedral boron hydrides.
;
_journal_issue 5
_journal_name_full 'Dalton transactions (Cambridge, England : 2003)'
_journal_page_first 1709
_journal_page_last 1725
_journal_paper_doi 10.1039/c7dt03823b
_journal_volume 47
_journal_year 2018
_chemical_formula_moiety 'C12 H32 B16 N2'
_chemical_formula_sum 'C12 H32 B16 N2'
_chemical_formula_weight 377.35
_chemical_name_systematic 6',9'-bis(pyridine)-arachno-decaborano-[10',5':5,6]-nido-decaborane
_space_group_crystal_system monoclinic
_space_group_IT_number 14
_space_group_name_Hall '-P 2yn'
_space_group_name_H-M_alt 'P 1 21/n 1'
_symmetry_space_group_name_Hall '-P 2yn'
_symmetry_space_group_name_H-M 'P 1 21/n 1'
_atom_sites_solution_hydrogens mixed
_atom_sites_solution_primary direct
_atom_sites_solution_secondary difmap
_audit_creation_method SHELXL-2014/7
_audit_update_record
;
2015-12-09 deposited with the CCDC.
2018-01-05 downloaded from the CCDC.
;
_cell_angle_alpha 90
_cell_angle_beta 100.762(3)
_cell_angle_gamma 90
_cell_formula_units_Z 4
_cell_length_a 10.3215(2)
_cell_length_b 18.2213(6)
_cell_length_c 12.2492(4)
_cell_measurement_reflns_used 16004
_cell_measurement_temperature 150(2)
_cell_measurement_theta_max 58.82
_cell_measurement_theta_min 1.97
_cell_volume 2263.20(12)
_computing_cell_refinement 'Bruker SMART'
_computing_data_collection 'Bruker SMART'
_computing_data_reduction 'Bruker SAINT'
_computing_molecular_graphics 'Bruker SHELXTL'
_computing_publication_material 'SHELXL-2014/7 and local programs'
_computing_structure_refinement SHELXL-2014/7
_computing_structure_solution 'Bruker SHELXTL'
_diffrn_ambient_temperature 150(2)
_diffrn_measured_fraction_theta_full 0.996
_diffrn_measured_fraction_theta_max 0.908
_diffrn_measurement_device_type 'Bruker SMART 1K CCD diffractometer'
_diffrn_measurement_method 'thin-slice \w scans'
_diffrn_radiation_type synchrotron
_diffrn_radiation_wavelength 0.6887
_diffrn_reflns_av_R_equivalents 0.0507
_diffrn_reflns_av_unetI/netI 0.0391
_diffrn_reflns_Laue_measured_fraction_full 0.996
_diffrn_reflns_Laue_measured_fraction_max 0.908
_diffrn_reflns_limit_h_max 12
_diffrn_reflns_limit_h_min -14
_diffrn_reflns_limit_k_max 19
_diffrn_reflns_limit_k_min -25
_diffrn_reflns_limit_l_max 17
_diffrn_reflns_limit_l_min -14
_diffrn_reflns_number 15715
_diffrn_reflns_point_group_measured_fraction_full 0.996
_diffrn_reflns_point_group_measured_fraction_max 0.908
_diffrn_reflns_theta_full 24.407
_diffrn_reflns_theta_max 29.392
_diffrn_reflns_theta_min 1.965
_diffrn_source 'Daresbury SRS station 9.8'
_exptl_absorpt_coefficient_mu 0.027
_exptl_absorpt_correction_T_max 0.997
_exptl_absorpt_correction_T_min 0.995
_exptl_absorpt_correction_type multi-scan
_exptl_absorpt_process_details SADABS
_exptl_crystal_colour 'pale yellow'
_exptl_crystal_density_diffrn 1.107
_exptl_crystal_density_method 'not measured'
_exptl_crystal_description prism
_exptl_crystal_F_000 792
_exptl_crystal_size_max 0.100
_exptl_crystal_size_mid 0.100
_exptl_crystal_size_min 0.050
_refine_diff_density_max 0.378
_refine_diff_density_min -0.234
_refine_diff_density_rms 0.048
_refine_ls_extinction_coef 0.005(4)
_refine_ls_extinction_expression Fc^*^=kFc[1+0.001xFc^2^\l^3^/sin(2\q)]^-1/4^
_refine_ls_extinction_method 'SHELXL-2014/7 (Sheldrick 2014)'
_refine_ls_goodness_of_fit_ref 1.335
_refine_ls_hydrogen_treatment mixed
_refine_ls_matrix_type full
_refine_ls_number_parameters 381
_refine_ls_number_reflns 6239
_refine_ls_number_restraints 522
_refine_ls_restrained_S_all 1.288
_refine_ls_R_factor_all 0.0975
_refine_ls_R_factor_gt 0.0866
_refine_ls_shift/su_max 0.000
_refine_ls_shift/su_mean 0.000
_refine_ls_structure_factor_coef Fsqd
_refine_ls_weighting_details 'w=1/[\s^2^(Fo^2^)+(0.0388P)^2^+1.7187P] where P=(Fo^2^+2Fc^2^)/3'
_refine_ls_weighting_scheme calc
_refine_ls_wR_factor_gt 0.1837
_refine_ls_wR_factor_ref 0.1884
_reflns_Friedel_coverage 0.000
_reflns_number_gt 5625
_reflns_number_total 6239
_reflns_threshold_expression 'I > 2\s(I)'
_cod_data_source_file c7dt03823b2.cif
_cod_data_source_block john2_B16H18pic2_3b
_cod_depositor_comments 'Adding full bibliography for 7045229--7045232.cif.'
_cod_database_code 7045229
_shelx_shelxl_version_number 2014/7
_shelx_space_group_comment
;
The symmetry employed for this shelxl refinement is uniquely defined
by the following loop, which should always be used as a source of
symmetry information in preference to the above space-group names.
They are only intended as comments.
;
_shelx_estimated_absorpt_t_min 0.997
_shelx_estimated_absorpt_t_max 0.999

loop_
_space_group_symop_operation_xyz
'x, y, z'
'-x+1/2, y+1/2, -z+1/2'
'-x, -y, -z'
'x-1/2, -y-1/2, z-1/2'

loop_
_atom_site_label
_atom_site_type_symbol
_atom_site_fract_x
_atom_site_fract_y
_atom_site_fract_z
_atom_site_U_iso_or_equiv
_atom_site_adp_type
_atom_site_occupancy
_atom_site_site_symmetry_order
_atom_site_calc_flag
_atom_site_refinement_flags_posn
_atom_site_refinement_flags_adp
_atom_site_refinement_flags_occupancy
_atom_site_disorder_assembly
_atom_site_disorder_group
B1 B 0.2943(2) 0.18276(14) 0.4007(2) 0.0341(5) Uani 1 1 d . U . . .
H1 H 0.187(2) 0.1716(13) 0.3733(19) 0.027(6) Uiso 1 1 d . . . . .
B2 B 0.3633(2) 0.19245(12) 0.5435(2) 0.0284(5) Uani 1 1 d . U . . .
H2 H 0.305(3) 0.1863(15) 0.607(2) 0.044(8) Uiso 1 1 d . . . . .
B3 B 0.4099(3) 0.11808(14) 0.4704(3) 0.0398(6) Uani 1 1 d . U . . .
H3 H 0.388(3) 0.0586(16) 0.487(2) 0.048(8) Uiso 1 1 d . . . . .
B4 B 0.4075(3) 0.13904(18) 0.3266(3) 0.0445(7) Uani 1 1 d D U . . .
H4 H 0.372(4) 0.093(2) 0.262(3) 0.080(11) Uiso 1 1 d . . . . .
B5 B 0.3495(2) 0.26923(12) 0.45020(19) 0.0264(4) Uani 1 1 d . U . . .
B6 B 0.4952(2) 0.25726(12) 0.5523(2) 0.0267(4) Uani 1 1 d . U . . .
B7 B 0.5337(3) 0.16694(13) 0.5580(2) 0.0321(5) Uani 1 1 d . U . . .
H7 H 0.592(2) 0.1386(14) 0.637(2) 0.032(6) Uiso 1 1 d . . . . .
B8 B 0.5609(3) 0.13456(16) 0.4237(3) 0.0400(6) Uani 1 1 d D U . . .
H8 H 0.628(3) 0.0904(16) 0.425(2) 0.046(8) Uiso 1 1 d . . . . .
B9 B 0.5229(6) 0.1947(2) 0.2995(5) 0.0361(9) Uani 0.699(7) 1 d D U P A 1
H9 H 0.563(5) 0.193(3) 0.228(4) 0.055(13) Uiso 0.699(7) 1 d . . P A 1
B10 B 0.3627(3) 0.22945(19) 0.3056(3) 0.0295(8) Uani 0.699(7) 1 d . U P A 1
H10 H 0.300(3) 0.2548(19) 0.234(3) 0.029(9) Uiso 0.699(7) 1 d . . P A 1
H89 H 0.603(5) 0.193(2) 0.390(3) 0.072(19) Uiso 0.699(7) 1 d D . P A 1
H910 H 0.477(4) 0.253(2) 0.312(3) 0.036(10) Uiso 0.699(7) 1 d . . P A 1
B9X B 0.5829(14) 0.1949(6) 0.3399(12) 0.040(2) Uani 0.301(7) 1 d D U P A 2
H9X H 0.633(8) 0.196(4) 0.271(7) 0.022(19) Uiso 0.301(7) 1 d . . P A 2
B10X B 0.6242(8) 0.2132(4) 0.4835(7) 0.0299(18) Uani 0.301(7) 1 d . U P A 2
H10X H 0.722(8) 0.225(4) 0.526(7) 0.03(2) Uiso 0.301(7) 1 d . . P A 2
H89X H 0.462(4) 0.195(4) 0.300(7) 0.04(3) Uiso 0.301(7) 1 d D . P A 2
H91X H 0.600(7) 0.249(4) 0.392(6) 0.023(18) Uiso 0.301(7) 1 d . . P A 2
B1' B 0.4708(2) 0.33805(12) 0.4743(2) 0.0275(4) Uani 1 1 d . U . . .
H1' H 0.529(3) 0.3553(15) 0.412(2) 0.039(7) Uiso 1 1 d . . . . .
B2' B 0.4143(2) 0.40543(11) 0.55905(18) 0.0238(4) Uani 1 1 d . U . . .
H2' H 0.444(2) 0.4617(14) 0.547(2) 0.034(7) Uiso 1 1 d . . . . .
B3' B 0.2570(2) 0.40117(11) 0.58488(18) 0.0224(4) Uani 1 1 d . U . . .
H3' H 0.192(2) 0.3609(13) 0.6075(19) 0.024(6) Uiso 1 1 d . . . . .
B4' B 0.3002(2) 0.36570(12) 0.45257(19) 0.0269(4) Uani 1 1 d . U . . .
H4' H 0.257(3) 0.3915(15) 0.374(2) 0.039(7) Uiso 1 1 d . . . . .
B7' B 0.5358(2) 0.34428(12) 0.6209(2) 0.0257(4) Uani 1 1 d . U . . .
H7' H 0.639(3) 0.3575(15) 0.647(2) 0.039(7) Uiso 1 1 d . . . . .
B8' B 0.4118(2) 0.38780(11) 0.69601(18) 0.0224(4) Uani 1 1 d . U . . .
H8' H 0.380(2) 0.3453(13) 0.7475(19) 0.024(6) Uiso 1 1 d . . . . .
H54' H 0.249(3) 0.3089(16) 0.466(2) 0.046(8) Uiso 1 1 d . . . . .
H67' H 0.512(2) 0.2843(13) 0.655(2) 0.030(6) Uiso 1 1 d . . . . .
N31 N 0.18928(15) 0.47790(8) 0.58439(13) 0.0219(3) Uani 1 1 d . . . . .
C32 C 0.2173(2) 0.53600(11) 0.52446(18) 0.0287(4) Uani 1 1 d . . . . .
H32 H 0.2729 0.5292 0.4716 0.034 Uiso 1 1 calc R U . . .
C33 C 0.1677(2) 0.60467(11) 0.53766(18) 0.0307(4) Uani 1 1 d . . . . .
H33 H 0.1889 0.6443 0.4937 0.037 Uiso 1 1 calc R U . . .
C34 C 0.08677(19) 0.61683(10) 0.61466(17) 0.0256(4) Uani 1 1 d . . . . .
C35 C 0.0547(2) 0.55587(11) 0.67250(18) 0.0294(4) Uani 1 1 d . . . . .
H35 H -0.0026 0.5611 0.7243 0.035 Uiso 1 1 calc R U . . .
C36 C 0.10535(18) 0.48817(10) 0.65510(17) 0.0257(4) Uani 1 1 d . . . . .
H36 H 0.0804 0.4471 0.6943 0.031 Uiso 1 1 calc R U . . .
C37 C 0.0392(2) 0.69220(11) 0.6349(2) 0.0362(5) Uani 1 1 d . . . . .
H37A H -0.0086 0.7127 0.5649 0.054 Uiso 1 1 calc R U . . .
H37B H 0.1148 0.7236 0.6641 0.054 Uiso 1 1 calc R U . . .
H37C H -0.0198 0.6897 0.6889 0.054 Uiso 1 1 calc R U . . .
N81 N 0.45668(16) 0.45695(9) 0.76912(13) 0.0243(3) Uani 1 1 d . . . . .
C82 C 0.5660(2) 0.49572(12) 0.76496(19) 0.0355(5) Uani 1 1 d . . . . .
H82 H 0.6255 0.4783 0.7203 0.043 Uiso 1 1 calc R U . . .
C83 C 0.5946(3) 0.56013(13) 0.8237(2) 0.0424(6) Uani 1 1 d . . . . .
H83 H 0.6732 0.5862 0.8194 0.051 Uiso 1 1 calc R U . . .
C84 C 0.5096(3) 0.58690(12) 0.88878(19) 0.0398(6) Uani 1 1 d . . . . .
C85 C 0.3988(2) 0.54541(13) 0.89482(18) 0.0376(5) Uani 1 1 d . . . . .
H85 H 0.3385 0.5615 0.9396 0.045 Uiso 1 1 calc R U . . .
C86 C 0.3758(2) 0.48113(12) 0.83631(17) 0.0299(4) Uani 1 1 d . . . . .
H86 H 0.3007 0.4527 0.8432 0.036 Uiso 1 1 calc R U . . .
C87 C 0.5366(4) 0.65781(15) 0.9508(2) 0.0595(8) Uani 1 1 d . . . . .
H87A H 0.4728 0.6949 0.9170 0.089 Uiso 1 1 calc R U . . .
H87B H 0.6261 0.6745 0.9475 0.089 Uiso 1 1 calc R U . . .
H87C H 0.5287 0.6504 1.0286 0.089 Uiso 1 1 calc R U . . .

loop_
_atom_site_aniso_label
_atom_site_aniso_U_11
_atom_site_aniso_U_22
_atom_site_aniso_U_33
_atom_site_aniso_U_23
_atom_site_aniso_U_13
_atom_site_aniso_U_12
B1 0.0286(11) 0.0330(11) 0.0421(13) -0.0152(10) 0.0106(10) -0.0002(9)
B2 0.0299(11) 0.0197(9) 0.0388(12) -0.0045(8) 0.0147(9) -0.0002(8)
B3 0.0435(14) 0.0233(10) 0.0572(16) -0.0099(10) 0.0213(12) -0.0003(10)
B4 0.0438(14) 0.0476(15) 0.0425(15) -0.0151(12) 0.0094(11) 0.0145(12)
B5 0.0295(10) 0.0217(9) 0.0303(11) -0.0058(8) 0.0113(8) -0.0003(8)
B6 0.0250(10) 0.0230(9) 0.0350(11) -0.0050(8) 0.0131(8) -0.0006(8)
B7 0.0360(12) 0.0226(10) 0.0395(13) -0.0021(9) 0.0116(10) 0.0071(9)
B8 0.0342(12) 0.0374(13) 0.0504(15) -0.0122(11) 0.0131(11) 0.0082(10)
B9 0.034(2) 0.0366(19) 0.042(2) -0.0100(16) 0.018(2) 0.0026(16)
B10 0.0288(16) 0.0302(16) 0.0306(16) -0.0083(12) 0.0088(12) 0.0002(12)
B9X 0.032(5) 0.048(4) 0.040(4) -0.006(3) 0.013(4) 0.017(4)
B10X 0.032(3) 0.030(3) 0.031(3) -0.001(2) 0.013(3) 0.007(2)
B1' 0.0318(11) 0.0236(9) 0.0307(11) -0.0032(8) 0.0153(9) -0.0041(8)
B2' 0.0291(10) 0.0187(9) 0.0269(10) 0.0004(7) 0.0133(8) -0.0019(7)
B3' 0.0249(9) 0.0155(8) 0.0281(10) 0.0016(7) 0.0085(8) -0.0003(7)
B4' 0.0342(11) 0.0207(9) 0.0270(10) -0.0005(8) 0.0086(8) 0.0010(8)
B7' 0.0245(10) 0.0227(9) 0.0317(11) -0.0044(8) 0.0103(8) -0.0015(8)
B8' 0.0251(9) 0.0177(8) 0.0261(10) 0.0010(7) 0.0089(8) 0.0002(7)
N31 0.0234(7) 0.0168(7) 0.0260(8) 0.0014(6) 0.0058(6) -0.0004(6)
C32 0.0373(10) 0.0214(9) 0.0305(10) 0.0057(7) 0.0143(8) 0.0015(8)
C33 0.0383(11) 0.0200(8) 0.0348(11) 0.0073(8) 0.0100(9) 0.0000(8)
C34 0.0259(9) 0.0186(8) 0.0303(10) 0.0001(7) 0.0000(7) 0.0022(7)
C35 0.0279(9) 0.0258(9) 0.0365(11) 0.0049(8) 0.0114(8) 0.0070(7)
C36 0.0232(9) 0.0210(8) 0.0348(10) 0.0055(7) 0.0101(7) 0.0009(7)
C37 0.0415(12) 0.0198(9) 0.0470(13) 0.0003(8) 0.0072(10) 0.0076(8)
N81 0.0293(8) 0.0214(7) 0.0235(8) 0.0003(6) 0.0085(6) 0.0016(6)
C82 0.0404(12) 0.0338(11) 0.0362(11) -0.0105(9) 0.0171(9) -0.0118(9)
C83 0.0579(15) 0.0339(11) 0.0382(13) -0.0098(10) 0.0159(11) -0.0175(11)
C84 0.0643(16) 0.0258(10) 0.0265(10) -0.0050(8) 0.0013(10) 0.0054(10)
C85 0.0459(13) 0.0390(12) 0.0271(10) -0.0051(9) 0.0048(9) 0.0155(10)
C86 0.0316(10) 0.0334(10) 0.0258(9) -0.0014(8) 0.0078(8) 0.0066(8)
C87 0.095(2) 0.0328(13) 0.0480(16) -0.0184(11) 0.0047(15) 0.0043(14)

loop_
_atom_type_symbol
_atom_type_description
_atom_type_scat_dispersion_real
_atom_type_scat_dispersion_imag
_atom_type_scat_source
C C 0.0029 0.0015 'International Tables Vol C Tables 4.2.6.8 and 6.1.1.4'
H H 0.0000 0.0000 'International Tables Vol C Tables 4.2.6.8 and 6.1.1.4'
B B 0.0014 0.0006 'International Tables Vol C Tables 4.2.6.8 and 6.1.1.4'
N N 0.0057 0.0031 'International Tables Vol C Tables 4.2.6.8 and 6.1.1.4'

loop_
_geom_angle_atom_site_label_1
_geom_angle_atom_site_label_2
_geom_angle_atom_site_label_3
_geom_angle
H1 B1 B2 120.6(12)
H1 B1 B3 124.3(12)
H1 B1 B4 118.1(12)
H1 B1 B5 120.7(12)
H1 B1 B10 113.7(12)
B2 B1 B3 58.75(15)
B2 B1 B4 111.36(18)
B2 B1 B5 61.42(13)
B2 B1 B10 119.0(2)
B3 B1 B4 60.46(16)
B3 B1 B5 106.58(18)
B3 B1 B10 109.5(2)
B4 B1 B5 112.04(19)
B4 B1 B10 58.80(18)
B5 B1 B10 68.62(17)
B1 B2 H2 121.8(15)
B1 B2 B3 60.86(16)
B1 B2 B5 58.62(14)
B1 B2 B6 106.67(17)
B1 B2 B7 106.17(16)
H2 B2 B3 122.4(15)
H2 B2 B5 123.6(15)
H2 B2 B6 123.2(15)
H2 B2 B7 124.9(15)
B3 B2 B5 106.04(18)
B3 B2 B6 105.37(16)
B3 B2 B7 59.35(15)
B5 B2 B6 59.57(13)
B5 B2 B7 103.00(16)
B6 B2 B7 56.30(13)
B1 B3 B2 60.38(14)
B1 B3 H3 125.4(15)
B1 B3 B4 60.24(16)
B1 B3 B7 107.75(17)
B1 B3 B8 106.4(2)
B2 B3 H3 124.8(15)
B2 B3 B4 112.6(2)
B2 B3 B7 61.90(14)
B2 B3 B8 112.07(18)
H3 B3 B4 114.1(15)
H3 B3 B7 121.8(15)
H3 B3 B8 115.8(14)
B4 B3 B7 111.5(2)
B4 B3 B8 60.17(17)
B7 B3 B8 61.92(16)
B1 B4 B3 59.30(16)
B1 B4 H4 120.6(18)
B1 B4 B8 105.17(19)
B1 B4 B9 113.1(2)
B1 B4 B10 57.81(17)
B1 B4 B9X 112.8(3)
B1 B4 H89X 98(4)
B3 B4 H4 117.5(18)
B3 B4 B8 59.49(17)
B3 B4 B9 116.8(3)
B3 B4 B10 107.7(2)
B3 B4 B9X 100.2(4)
B3 B4 H89X 121(4)
H4 B4 B8 123.3(19)
H4 B4 B9 117.0(18)
H4 B4 B10 122.9(19)
H4 B4 B9X 124.9(18)
H4 B4 H89X 121(5)
B8 B4 B9 65.1(3)
B8 B4 B10 108.8(2)
B8 B4 B9X 46.8(4)
B8 B4 H89X 80(3)
B9 B4 B10 64.1(2)
B9X B4 H89X 35(2)
B1 B5 B2 59.96(14)
B1 B5 B6 108.16(17)
B1 B5 B10 54.57(15)
B1 B5 B1' 151.48(17)
B1 B5 B4' 142.97(19)
B1 B5 H54' 109.4(13)
B2 B5 B6 60.07(13)
B2 B5 B10 106.19(17)
B2 B5 B1' 118.66(18)
B2 B5 B4' 136.65(16)
B2 B5 H54' 107.8(12)
B6 B5 B10 113.64(17)
B6 B5 B1' 59.19(13)
B6 B5 B4' 107.87(15)
B6 B5 H54' 123.5(12)
B10 B5 B1' 104.49(17)
B10 B5 B4' 116.08(18)
B10 B5 H54' 122.3(12)
B1' B5 B4' 60.25(13)
B1' B5 H54' 98.1(12)
B4' B5 H54' 40.4(12)
B2 B6 B5 60.36(13)
B2 B6 B7 62.02(14)
B2 B6 B10X 106.5(3)
B2 B6 B1' 119.50(18)
B2 B6 B7' 135.64(16)
B2 B6 H67' 105.3(11)
B5 B6 B7 108.02(17)
B5 B6 B10X 108.2(3)
B5 B6 B1' 59.75(13)
B5 B6 B7' 108.15(15)
B5 B6 H67' 124.2(11)
B7 B6 B10X 54.8(3)
B7 B6 B1' 148.32(18)
B7 B6 B7' 143.34(19)
B7 B6 H67' 109.4(11)
B10X B6 B1' 99.0(3)
B10X B6 B7' 117.4(3)
B10X B6 H67' 127.0(11)
B1' B6 B7' 60.82(13)
B1' B6 H67' 100.7(11)
B7' B6 H67' 42.1(11)
B2 B7 B3 58.75(14)
B2 B7 B6 61.68(13)
B2 B7 H7 123.1(12)
B2 B7 B8 107.92(18)
B2 B7 B10X 117.2(3)
B3 B7 B6 109.28(18)
B3 B7 H7 119.4(13)
B3 B7 B8 59.91(15)
B3 B7 B10X 110.1(3)
B6 B7 H7 123.3(13)
B6 B7 B8 110.67(19)
B6 B7 B10X 68.5(3)
H7 B7 B8 117.7(12)
H7 B7 B10X 115.3(13)
B8 B7 B10X 57.8(3)
B3 B8 B4 60.34(17)
B3 B8 B7 58.16(15)
B3 B8 H8 118.6(16)
B3 B8 B9 107.4(2)
B3 B8 H89 129(3)
B3 B8 B9X 125.3(5)
B3 B8 B10X 107.1(3)
B4 B8 B7 108.60(18)
B4 B8 H8 122.4(16)
B4 B8 B9 53.5(2)
B4 B8 H89 93.3(18)
B4 B8 B9X 75.5(6)
B4 B8 B10X 118.2(3)
B7 B8 H8 116.5(16)
B7 B8 B9 120.4(2)
B7 B8 H89 98(2)
B7 B8 B9X 115.8(5)
B7 B8 B10X 56.1(3)
H8 B8 B9 119.6(15)
H8 B8 H89 113(3)
H8 B8 B9X 111.6(16)
H8 B8 B10X 116.1(16)
B9 B8 H89 42.1(17)
B9X B8 B10X 65.9(6)
B4 B9 B8 61.4(2)
B4 B9 H9 125(3)
B4 B9 B10 59.9(2)
B4 B9 H89 101.0(18)
B4 B9 H910 101.8(19)
B8 B9 H9 128(3)
B8 B9 B10 103.3(2)
B8 B9 H89 42.1(17)
B8 B9 H910 116.7(18)
H9 B9 B10 124(3)
H9 B9 H89 116(4)
H9 B9 H910 112(3)
B10 B9 H89 116(3)
B10 B9 H910 44.1(18)
H89 B9 H910 97(3)
B1 B10 B4 63.39(18)
B1 B10 B5 56.81(15)
B1 B10 B9 111.0(3)
B1 B10 H10 120.2(18)
B1 B10 H910 129.7(17)
B4 B10 B5 106.5(2)
B4 B10 B9 55.9(2)
B4 B10 H10 128.9(18)
B4 B10 H910 95.6(18)
B5 B10 B9 113.2(3)
B5 B10 H10 116.4(18)
B5 B10 H910 92.2(17)
B9 B10 H10 122.1(18)
B9 B10 H910 41.5(18)
H10 B10 H910 109(3)
B4 B9X B8 57.7(5)
B4 B9X H9X 120(5)
B4 B9X B10X 102.6(6)
B4 B9X H89X 34(2)
B4 B9X H91X 120(4)
B8 B9X H9X 134(4)
B8 B9X B10X 60.7(6)
B8 B9X H89X 90(3)
B8 B9X H91X 105(4)
H9X B9X B10X 136(5)
H9X B9X H89X 106(6)
H9X B9X H91X 111(6)
B10X B9X H89X 115(5)
B10X B9X H91X 47(4)
H89X B9X H91X 104(6)
B6 B10X B7 56.7(3)
B6 B10X B8 108.0(4)
B6 B10X B9X 117.9(6)
B6 B10X H10X 112(4)
B6 B10X H91X 98(3)
B7 B10X B8 66.0(3)
B7 B10X B9X 113.5(7)
B7 B10X H10X 115(4)
B7 B10X H91X 135(3)
B8 B10X B9X 53.4(5)
B8 B10X H10X 130(4)
B8 B10X H91X 93(4)
B9X B10X H10X 124(4)
B9X B10X H91X 42(4)
H10X B10X H91X 110(6)
B5 B1' B6 61.06(13)
B5 B1' H1' 123.6(14)
B5 B1' B2' 106.86(15)
B5 B1' B4' 61.91(13)
B5 B1' B7' 109.49(16)
B6 B1' H1' 125.2(14)
B6 B1' B2' 106.99(15)
B6 B1' B4' 110.68(15)
B6 B1' B7' 61.22(13)
H1' B1' B2' 119.3(14)
H1' B1' B4' 117.7(14)
H1' B1' B7' 121.4(14)
B2' B1' B4' 58.30(13)
B2' B1' B7' 58.32(12)
B4' B1' B7' 107.55(15)
B1' B2' H2' 116.2(13)
B1' B2' B3' 120.20(16)
B1' B2' B4' 61.64(13)
B1' B2' B7' 61.55(13)
B1' B2' B8' 120.64(16)
H2' B2' B3' 111.4(13)
H2' B2' B4' 117.0(13)
H2' B2' B7' 117.9(13)
H2' B2' B8' 111.6(13)
B3' B2' B4' 65.69(13)
B3' B2' B7' 121.41(15)
B3' B2' B8' 67.83(13)
B4' B2' B7' 113.01(15)
B4' B2' B8' 121.57(16)
B7' B2' B8' 66.12(13)
B2' B3' H3' 137.9(12)
B2' B3' B4' 57.94(12)
B2' B3' B8' 56.09(12)
B2' B3' N31 113.43(14)
H3' B3' B4' 104.5(12)
H3' B3' B8' 102.0(12)
H3' B3' N31 108.5(12)
B4' B3' B8' 105.64(14)
B4' B3' N31 118.93(15)
B8' B3' N31 115.51(15)
B5 B4' B1' 57.84(12)
B5 B4' B2' 105.05(16)
B5 B4' B3' 117.14(15)
B5 B4' H4' 118.1(14)
B5 B4' H54' 45.5(13)
B1' B4' B2' 60.06(13)
B1' B4' B3' 110.63(16)
B1' B4' H4' 118.7(14)
B1' B4' H54' 100.6(14)
B2' B4' B3' 56.38(12)
B2' B4' H4' 126.2(14)
B2' B4' H54' 120.9(14)
B3' B4' H4' 119.3(14)
B3' B4' H54' 89.7(14)
H4' B4' H54' 112(2)
B6 B7' B1' 57.96(13)
B6 B7' B2' 105.85(16)
B6 B7' H7' 117.6(14)
B6 B7' B8' 118.45(15)
B6 B7' H67' 47.5(11)
B1' B7' B2' 60.14(13)
B1' B7' H7' 118.0(14)
B1' B7' B8' 110.66(15)
B1' B7' H67' 103.0(12)
B2' B7' H7' 125.1(14)
B2' B7' B8' 56.20(11)
B2' B7' H67' 123.4(12)
H7' B7' B8' 119.0(14)
H7' B7' H67' 110.7(18)
B8' B7' H67' 90.7(12)
B2' B8' B3' 56.07(12)
B2' B8' B7' 57.68(12)
B2' B8' H8' 139.8(12)
B2' B8' N81 110.65(15)
B3' B8' B7' 105.05(14)
B3' B8' H8' 101.7(12)
B3' B8' N81 115.06(14)
B7' B8' H8' 106.7(12)
B7' B8' N81 117.56(15)
H8' B8' N81 109.3(12)
B3' N31 C32 124.24(16)
B3' N31 C36 117.56(15)
C32 N31 C36 117.98(16)
N31 C32 H32 119.1
N31 C32 C33 121.90(19)
H32 C32 C33 119.1
C32 C33 H33 119.7
C32 C33 C34 120.66(18)
H33 C33 C34 119.7
C33 C34 C35 116.68(17)
C33 C34 C37 121.11(18)
C35 C34 C37 122.20(19)
C34 C35 H35 119.8
C34 C35 C36 120.34(19)
H35 C35 C36 119.8
N31 C36 C35 122.29(17)
N31 C36 H36 118.9
C35 C36 H36 118.9
C34 C37 H37A 109.5
C34 C37 H37B 109.5
C34 C37 H37C 109.5
H37A C37 H37B 109.5
H37A C37 H37C 109.5
H37B C37 H37C 109.5
B8' N81 C82 124.31(16)
B8' N81 C86 117.44(17)
C82 N81 C86 118.15(18)
N81 C82 H82 119.1
N81 C82 C83 121.9(2)
H82 C82 C83 119.1
C82 C83 H83 119.8
C82 C83 C84 120.3(2)
H83 C83 C84 119.8
C83 C84 C85 117.3(2)
C83 C84 C87 121.3(3)
C85 C84 C87 121.4(2)
C84 C85 H85 119.9
C84 C85 C86 120.2(2)
H85 C85 C86 119.9
N81 C86 C85 122.1(2)
N81 C86 H86 119.0
C85 C86 H86 119.0
C84 C87 H87A 109.5
C84 C87 H87B 109.5
C84 C87 H87C 109.5
H87A C87 H87B 109.5
H87A C87 H87C 109.5
H87B C87 H87C 109.5

loop_
_geom_bond_atom_site_label_1
_geom_bond_atom_site_label_2
_geom_bond_distance
B1 H1 1.12(2)
B1 B2 1.770(4)
B1 B3 1.778(4)
B1 B4 1.795(4)
B1 B5 1.745(3)
B1 B10 1.699(4)
B2 H2 1.08(3)
B2 B3 1.740(3)
B2 B5 1.795(3)
B2 B6 1.790(3)
B2 B7 1.796(3)
B3 H3 1.13(3)
B3 B4 1.799(5)
B3 B7 1.751(4)
B3 B8 1.783(4)
B4 H4 1.16(4)
B4 B8 1.796(4)
B4 B9 1.644(6)
B4 B10 1.717(5)
B4 B9X 2.057(15)
B4 H89X 1.24(3)
B5 B6 1.781(3)
B5 B10 1.942(4)
B5 B1' 1.758(3)
B5 B4' 1.832(3)
B5 H54' 1.31(3)
B6 B7 1.692(3)
B6 B10X 1.883(8)
B6 B1' 1.748(3)
B6 B7' 1.807(3)
B6 H67' 1.33(2)
B7 H7 1.16(2)
B7 B8 1.819(4)
B7 B10X 1.653(8)
B8 H8 1.06(3)
B8 B9 1.856(7)
B8 H89 1.25(3)
B8 B9X 1.550(13)
B8 B10X 1.685(9)
B9 H9 1.04(5)
B9 B10 1.785(6)
B9 H89 1.25(3)
B9 H910 1.19(4)
B10 H10 1.09(3)
B10 H910 1.25(4)
B9X H9X 1.07(8)
B9X B10X 1.763(17)
B9X H89X 1.26(3)
B9X H91X 1.17(8)
B10X H10X 1.07(8)
B10X H91X 1.28(8)
B1' H1' 1.10(3)
B1' B2' 1.775(3)
B1' B4' 1.803(3)
B1' B7' 1.800(3)
B2' H2' 1.09(3)
B2' B3' 1.713(3)
B2' B4' 1.743(3)
B2' B7' 1.742(3)
B2' B8' 1.713(3)
B3' H3' 1.06(2)
B3' B4' 1.874(3)
B3' B8' 1.911(3)
B3' N31 1.563(2)
B4' H4' 1.09(3)
B4' H54' 1.19(3)
B7' H7' 1.08(3)
B7' B8' 1.885(3)
B7' H67' 1.21(2)
B8' H8' 1.09(2)
B8' N81 1.565(3)
N31 C32 1.350(2)
N31 C36 1.348(2)
C32 H32 0.950
C32 C33 1.373(3)
C33 H33 0.950
C33 C34 1.389(3)
C34 C35 1.390(3)
C34 C37 1.494(3)
C35 H35 0.950
C35 C36 1.372(3)
C36 H36 0.950
C37 H37A 0.980
C37 H37B 0.980
C37 H37C 0.980
N81 C82 1.341(3)
N81 C86 1.351(2)
C82 H82 0.950
C82 C83 1.380(3)
C83 H83 0.950
C83 C84 1.380(4)
C84 C85 1.385(4)
C84 C87 1.499(3)
C85 H85 0.950
C85 C86 1.370(3)
C86 H86 0.950
C87 H87A 0.980
C87 H87B 0.980
C87 H87C 0.980

loop_
_geom_torsion_atom_site_label_1
_geom_torsion_atom_site_label_2
_geom_torsion_atom_site_label_3
_geom_torsion_atom_site_label_4
_geom_torsion
B3 B1 B2 B5 135.29(18)
B3 B1 B2 B6 98.62(18)
B3 B1 B2 B7 39.70(16)
B4 B1 B2 B3 -31.1(2)
B4 B1 B2 B5 104.2(2)
B4 B1 B2 B6 67.6(2)
B4 B1 B2 B7 8.6(2)
B5 B1 B2 B3 -135.29(18)
B5 B1 B2 B6 -36.67(15)
B5 B1 B2 B7 -95.59(17)
B10 B1 B2 B3 -96.3(2)
B10 B1 B2 B5 39.0(2)
B10 B1 B2 B6 2.3(3)
B10 B1 B2 B7 -56.6(3)
B1 B2 B3 B4 31.3(2)
B1 B2 B3 B7 134.51(19)
B1 B2 B3 B8 96.9(2)
B5 B2 B3 B1 -38.68(16)
B5 B2 B3 B4 -7.4(3)
B5 B2 B3 B7 95.84(18)
B5 B2 B3 B8 58.2(3)
B6 B2 B3 B1 -100.80(19)
B6 B2 B3 B4 -69.5(2)
B6 B2 B3 B7 33.71(17)
B6 B2 B3 B8 -3.9(3)
B7 B2 B3 B1 -134.51(19)
B7 B2 B3 B4 -103.2(2)
B7 B2 B3 B8 -37.6(2)
B2 B1 B3 B4 -146.5(2)
B2 B1 B3 B7 -41.34(17)
B2 B1 B3 B8 -106.4(2)
B4 B1 B3 B2 146.5(2)
B4 B1 B3 B7 105.1(2)
B4 B1 B3 B8 40.03(19)
B5 B1 B3 B2 40.14(16)
B5 B1 B3 B4 -106.3(2)
B5 B1 B3 B7 -1.2(2)
B5 B1 B3 B8 -66.3(2)
B10 B1 B3 B2 112.8(2)
B10 B1 B3 B4 -33.7(2)
B10 B1 B3 B7 71.5(2)
B10 B1 B3 B8 6.3(3)
B2 B1 B4 B3 30.47(19)
B2 B1 B4 B8 -8.9(3)
B2 B1 B4 B9 -77.9(4)
B2 B1 B4 B10 -111.9(2)
B2 B1 B4 B9X -58.0(5)
B3 B1 B4 B8 -39.41(19)
B3 B1 B4 B9 -108.4(3)
B3 B1 B4 B10 -142.3(2)
B3 B1 B4 B9X -88.5(5)
B5 B1 B4 B3 97.1(2)
B5 B1 B4 B8 57.7(3)
B5 B1 B4 B9 -11.3(4)
B5 B1 B4 B10 -45.2(2)
B5 B1 B4 B9X 8.7(5)
B10 B1 B4 B3 142.3(2)
B10 B1 B4 B8 102.9(3)
B10 B1 B4 B9 33.9(3)
B1 B3 B4 B8 134.7(2)
B1 B3 B4 B9 102.3(3)
B1 B3 B4 B10 32.9(2)
B1 B3 B4 B9X 110.5(3)
B2 B3 B4 B1 -31.33(19)
B2 B3 B4 B8 103.3(2)
B2 B3 B4 B9 70.9(3)
B2 B3 B4 B10 1.6(3)
B2 B3 B4 B9X 79.2(4)
B7 B3 B4 B1 -98.74(19)
B7 B3 B4 B8 35.93(18)
B7 B3 B4 B9 3.5(3)
B7 B3 B4 B10 -65.9(3)
B7 B3 B4 B9X 11.8(4)
B8 B3 B4 B1 -134.7(2)
B8 B3 B4 B9 -32.4(3)
B8 B3 B4 B10 -101.8(2)
B8 B3 B4 B9X -24.2(3)
B2 B1 B5 B6 37.25(15)
B2 B1 B5 B10 143.78(19)
B2 B1 B5 B1' 95.5(4)
B2 B1 B5 B4' -128.9(3)
B3 B1 B5 B2 -38.87(16)
B3 B1 B5 B6 -1.6(2)
B3 B1 B5 B10 104.9(2)
B3 B1 B5 B1' 56.7(5)
B3 B1 B5 B4' -167.8(2)
B4 B1 B5 B2 -103.1(2)
B4 B1 B5 B6 -65.9(2)
B4 B1 B5 B10 40.7(2)
B4 B1 B5 B1' -7.6(5)
B4 B1 B5 B4' 127.9(3)
B10 B1 B5 B2 -143.78(19)
B10 B1 B5 B6 -106.53(19)
B10 B1 B5 B1' -48.2(4)
B10 B1 B5 B4' 87.3(3)
B1 B2 B5 B6 -138.43(16)
B1 B2 B5 B10 -30.09(16)
B1 B2 B5 B1' -147.2(2)
B1 B2 B5 B4' 137.0(3)
B3 B2 B5 B1 39.75(17)
B3 B2 B5 B6 -98.68(18)
B3 B2 B5 B10 9.7(2)
B3 B2 B5 B1' -107.5(2)
B3 B2 B5 B4' 176.7(2)
B6 B2 B5 B1 138.43(16)
B6 B2 B5 B10 108.33(18)
B6 B2 B5 B1' -8.77(16)
B6 B2 B5 B4' -84.6(2)
B7 B2 B5 B1 101.19(17)
B7 B2 B5 B6 -37.24(14)
B7 B2 B5 B10 71.1(2)
B7 B2 B5 B1' -46.0(2)
B7 B2 B5 B4' -121.9(2)
B1 B5 B6 B2 -37.20(15)
B1 B5 B6 B7 4.0(2)
B1 B5 B6 B10X 61.9(3)
B1 B5 B6 B1' 151.77(19)
B1 B5 B6 B7' -169.97(16)
B2 B5 B6 B7 41.17(15)
B2 B5 B6 B10X 99.1(3)
B2 B5 B6 B1' -171.03(16)
B2 B5 B6 B7' -132.77(17)
B10 B5 B6 B2 -95.70(19)
B10 B5 B6 B7 -54.5(2)
B10 B5 B6 B1' 93.27(19)
B10 B5 B6 B7' 131.53(18)
B1' B5 B6 B2 171.03(16)
B1' B5 B6 B7 -147.80(19)
B1' B5 B6 B10X -89.9(3)
B1' B5 B6 B7' 38.26(14)
B4' B5 B6 B2 134.11(17)
B4' B5 B6 B7 175.28(16)
B4' B5 B6 B10X -126.8(3)
B4' B5 B6 B1' -36.93(14)
B4' B5 B6 B7' 1.3(2)
B1 B2 B6 B5 36.25(15)
B1 B2 B6 B7 -98.61(18)
B1 B2 B6 B10X -65.7(3)
B1 B2 B6 B1' 45.2(2)
B1 B2 B6 B7' 122.3(2)
B3 B2 B6 B5 99.84(19)
B3 B2 B6 B7 -35.02(18)
B3 B2 B6 B10X -2.1(3)
B3 B2 B6 B1' 108.7(2)
B3 B2 B6 B7' -174.1(2)
B5 B2 B6 B7 -134.86(17)
B5 B2 B6 B10X -101.9(3)
B5 B2 B6 B1' 8.90(16)
B5 B2 B6 B7' 86.0(3)
B7 B2 B6 B5 134.86(17)
B7 B2 B6 B10X 32.9(3)
B7 B2 B6 B1' 143.8(2)
B7 B2 B6 B7' -139.1(3)
B2 B6 B7 B3 35.63(17)
B2 B6 B7 B8 99.8(2)
B2 B6 B7 B10X 140.3(4)
B5 B6 B7 B2 -40.38(16)
B5 B6 B7 B3 -4.7(2)
B5 B6 B7 B8 59.4(2)
B5 B6 B7 B10X 100.0(4)
B10X B6 B7 B2 -140.3(4)
B10X B6 B7 B3 -104.7(4)
B10X B6 B7 B8 -40.5(4)
B1' B6 B7 B2 -101.6(4)
B1' B6 B7 B3 -66.0(4)
B1' B6 B7 B8 -1.8(4)
B1' B6 B7 B10X 38.7(5)
B7' B6 B7 B2 129.9(3)
B7' B6 B7 B3 165.6(2)
B7' B6 B7 B8 -130.2(3)
B7' B6 B7 B10X -89.7(4)
B1 B3 B7 B2 40.61(17)
B1 B3 B7 B6 3.8(2)
B1 B3 B7 B8 -99.5(2)
B1 B3 B7 B10X -69.7(3)
B2 B3 B7 B6 -36.86(17)
B2 B3 B7 B8 -140.1(2)
B2 B3 B7 B10X -110.3(3)
B4 B3 B7 B2 104.9(2)
B4 B3 B7 B6 68.0(2)
B4 B3 B7 B8 -35.24(18)
B4 B3 B7 B10X -5.4(4)
B8 B3 B7 B2 140.1(2)
B8 B3 B7 B6 103.3(2)
B8 B3 B7 B10X 29.8(3)
B1 B2 B7 B3 -40.43(18)
B1 B2 B7 B6 99.54(18)
B1 B2 B7 B8 -4.8(2)
B1 B2 B7 B10X 57.6(4)
B3 B2 B7 B6 140.0(2)
B3 B2 B7 B8 35.66(18)
B3 B2 B7 B10X 98.1(4)
B5 B2 B7 B3 -101.12(19)
B5 B2 B7 B6 38.85(15)
B5 B2 B7 B8 -65.5(2)
B5 B2 B7 B10X -3.0(4)
B6 B2 B7 B3 -140.0(2)
B6 B2 B7 B8 -104.3(2)
B6 B2 B7 B10X -41.9(4)
B1 B3 B8 B4 -40.06(18)
B1 B3 B8 B7 101.72(19)
B1 B3 B8 B9 -13.7(3)
B1 B3 B8 B9X 0.8(7)
B1 B3 B8 B10X 73.1(4)
B2 B3 B8 B4 -104.2(2)
B2 B3 B8 B7 37.6(2)
B2 B3 B8 B9 -77.8(3)
B2 B3 B8 B9X -63.3(7)
B2 B3 B8 B10X 8.9(4)
B4 B3 B8 B7 141.8(2)
B4 B3 B8 B9 26.4(2)
B4 B3 B8 B9X 40.9(7)
B4 B3 B8 B10X 113.1(4)
B7 B3 B8 B4 -141.8(2)
B7 B3 B8 B9 -115.4(2)
B7 B3 B8 B9X -100.9(7)
B7 B3 B8 B10X -28.7(3)
B1 B4 B8 B3 39.31(18)
B1 B4 B8 B7 5.6(3)
B1 B4 B8 B9 -108.9(3)
B1 B4 B8 B9X -107.2(4)
B1 B4 B8 B10X -55.3(4)
B3 B4 B8 B7 -33.68(18)
B3 B4 B8 B9 -148.2(2)
B3 B4 B8 B9X -146.5(4)
B3 B4 B8 B10X -94.6(4)
B9 B4 B8 B3 148.2(2)
B9 B4 B8 B7 114.5(2)
B10 B4 B8 B3 99.9(2)
B10 B4 B8 B7 66.2(3)
B10 B4 B8 B9 -48.3(2)
B9X B4 B8 B3 146.5(4)
B9X B4 B8 B7 112.8(4)
B9X B4 B8 B10X 51.9(5)
B2 B7 B8 B3 -35.17(17)
B2 B7 B8 B4 -0.6(3)
B2 B7 B8 B9 57.4(3)
B2 B7 B8 B9X 81.9(7)
B2 B7 B8 B10X 111.3(4)
B3 B7 B8 B4 34.6(2)
B3 B7 B8 B9 92.5(3)
B3 B7 B8 B9X 117.0(7)
B3 B7 B8 B10X 146.5(4)
B6 B7 B8 B3 -100.9(2)
B6 B7 B8 B4 -66.3(3)
B6 B7 B8 B9 -8.4(3)
B6 B7 B8 B9X 16.1(7)
B6 B7 B8 B10X 45.6(4)
B10X B7 B8 B3 -146.5(4)
B10X B7 B8 B4 -111.9(4)
B10X B7 B8 B9X -29.5(7)
B1 B4 B9 B8 96.6(2)
B1 B4 B9 B10 -31.6(3)
B3 B4 B9 B8 30.6(2)
B3 B4 B9 B10 -97.7(3)
B8 B4 B9 B10 -128.3(2)
B10 B4 B9 B8 128.3(2)
B3 B8 B9 B4 -28.7(2)
B3 B8 B9 B10 15.6(3)
B4 B8 B9 B10 44.3(2)
B7 B8 B9 B4 -91.5(3)
B7 B8 B9 B10 -47.2(4)
B2 B1 B10 B4 98.7(2)
B2 B1 B10 B5 -36.41(18)
B2 B1 B10 B9 68.3(3)
B3 B1 B10 B4 34.3(2)
B3 B1 B10 B5 -100.75(19)
B3 B1 B10 B9 4.0(3)
B4 B1 B10 B5 -135.1(2)
B4 B1 B10 B9 -30.4(3)
B5 B1 B10 B4 135.1(2)
B5 B1 B10 B9 104.7(3)
B1 B4 B10 B5 38.05(17)
B1 B4 B10 B9 145.2(3)
B3 B4 B10 B1 -33.5(2)
B3 B4 B10 B5 4.6(3)
B3 B4 B10 B9 111.8(3)
B8 B4 B10 B1 -96.5(2)
B8 B4 B10 B5 -58.4(3)
B8 B4 B10 B9 48.8(3)
B9 B4 B10 B1 -145.2(3)
B9 B4 B10 B5 -107.2(3)
B4 B9 B10 B1 33.1(3)
B4 B9 B10 B5 94.8(3)
B8 B9 B10 B1 -12.0(3)
B8 B9 B10 B4 -45.1(2)
B8 B9 B10 B5 49.7(3)
B3 B8 B9X B4 -36.0(5)
B3 B8 B9X B10X 94.5(6)
B4 B8 B9X B10X 130.5(4)
B7 B8 B9X B4 -103.9(4)
B7 B8 B9X B10X 26.6(6)
B10X B8 B9X B4 -130.5(4)
B2 B7 B10X B6 39.2(3)
B2 B7 B10X B8 -94.9(3)
B2 B7 B10X B9X -69.8(6)
B3 B7 B10X B6 103.5(2)
B3 B7 B10X B8 -30.6(3)
B3 B7 B10X B9X -5.4(6)
B6 B7 B10X B8 -134.1(3)
B6 B7 B10X B9X -109.0(6)
B8 B7 B10X B6 134.1(3)
B8 B7 B10X B9X 25.1(5)
B3 B8 B10X B6 -9.8(5)
B3 B8 B10X B7 29.4(3)
B3 B8 B10X B9X -121.6(6)
B4 B8 B10X B6 55.3(5)
B4 B8 B10X B7 94.4(3)
B4 B8 B10X B9X -56.6(6)
B7 B8 B10X B6 -39.1(3)
B7 B8 B10X B9X -151.0(6)
B9X B8 B10X B6 111.8(6)
B9X B8 B10X B7 151.0(6)
B4 B9X B10X B6 -51.2(7)
B4 B9X B10X B7 12.3(7)
B4 B9X B10X B8 41.2(4)
B8 B9X B10X B6 -92.3(6)
B8 B9X B10X B7 -28.9(5)
B2 B6 B10X B7 -36.0(3)
B2 B6 B10X B8 7.6(5)
B2 B6 B10X B9X 65.0(7)
B5 B6 B10X B7 -99.6(3)
B5 B6 B10X B8 -55.9(5)
B5 B6 B10X B9X 1.5(7)
B7 B6 B10X B8 43.6(3)
B7 B6 B10X B9X 101.1(7)
B1' B6 B10X B7 -160.6(2)
B1' B6 B10X B8 -116.9(4)
B1' B6 B10X B9X -59.5(7)
B7' B6 B10X B7 137.7(3)
B7' B6 B10X B8 -178.6(3)
B7' B6 B10X B9X -121.2(6)
B2 B6 B1' B5 -8.95(16)
B2 B6 B1' B2' 91.3(2)
B2 B6 B1' B4' 29.4(2)
B2 B6 B1' B7' 128.67(19)
B5 B6 B1' B2' 100.22(17)
B5 B6 B1' B4' 38.39(15)
B5 B6 B1' B7' 137.62(15)
B7 B6 B1' B5 74.8(4)
B7 B6 B1' B2' 175.0(3)
B7 B6 B1' B4' 113.2(3)
B7 B6 B1' B7' -147.6(4)
B10X B6 B1' B5 105.9(3)
B10X B6 B1' B2' -153.9(3)
B10X B6 B1' B4' 144.3(3)
B10X B6 B1' B7' -116.5(3)
B7' B6 B1' B5 -137.62(15)
B7' B6 B1' B2' -37.40(15)
B7' B6 B1' B4' -99.23(17)
B1 B5 B1' B6 -70.3(4)
B1 B5 B1' B2' -170.7(4)
B1 B5 B1' B4' 150.9(4)
B1 B5 B1' B7' -109.1(4)
B2 B5 B1' B6 8.85(16)
B2 B5 B1' B2' -91.6(2)
B2 B5 B1' B4' -129.95(19)
B2 B5 B1' B7' -30.0(2)
B6 B5 B1' B2' -100.45(17)
B6 B5 B1' B4' -138.81(16)
B6 B5 B1' B7' -38.81(15)
B10 B5 B1' B6 -109.15(18)
B10 B5 B1' B2' 150.40(18)
B10 B5 B1' B4' 112.04(18)
B10 B5 B1' B7' -147.95(17)
B4' B5 B1' B6 138.81(16)
B4' B5 B1' B2' 38.36(15)
B4' B5 B1' B7' 100.00(17)
B5 B1' B2' B3' -8.9(2)
B5 B1' B2' B4' -40.05(16)
B5 B1' B2' B7' 102.87(17)
B5 B1' B2' B8' 71.8(2)
B6 B1' B2' B3' -73.0(2)
B6 B1' B2' B4' -104.20(17)
B6 B1' B2' B7' 38.72(15)
B6 B1' B2' B8' 7.6(2)
B4' B1' B2' B3' 31.18(17)
B4' B1' B2' B7' 142.92(16)
B4' B1' B2' B8' 111.82(19)
B7' B1' B2' B3' -111.74(19)
B7' B1' B2' B4' -142.92(16)
B7' B1' B2' B8' -31.10(17)
B1' B2' B3' B4' -30.00(16)
B1' B2' B3' B8' 113.56(19)
B1' B2' B3' N31 -140.52(17)
B4' B2' B3' B8' 143.56(15)
B4' B2' B3' N31 -110.53(18)
B7' B2' B3' B4' -103.10(19)
B7' B2' B3' B8' 40.45(16)
B7' B2' B3' N31 146.37(17)
B8' B2' B3' B4' -143.56(15)
B8' B2' B3' N31 105.92(17)
B1' B2' B4' B5 37.73(14)
B1' B2' B4' B3' 150.59(15)
B3' B2' B4' B5 -112.86(16)
B3' B2' B4' B1' -150.59(15)
B7' B2' B4' B5 2.6(2)
B7' B2' B4' B1' -35.16(15)
B7' B2' B4' B3' 115.43(17)
B8' B2' B4' B5 -72.6(2)
B8' B2' B4' B1' -110.37(19)
B8' B2' B4' B3' 40.22(16)
B5 B1' B4' B2' 135.73(16)
B5 B1' B4' B3' 109.82(17)
B6 B1' B4' B5 -38.03(15)
B6 B1' B4' B2' 97.70(17)
B6 B1' B4' B3' 71.80(19)
B2' B1' B4' B5 -135.73(16)
B2' B1' B4' B3' -25.90(14)
B7' B1' B4' B5 -103.17(17)
B7' B1' B4' B2' 32.56(14)
B7' B1' B4' B3' 6.7(2)
B1 B5 B4' B1' -157.3(3)
B1 B5 B4' B2' 163.9(3)
B1 B5 B4' B3' 104.3(3)
B2 B5 B4' B1' 101.5(3)
B2 B5 B4' B2' 62.7(3)
B2 B5 B4' B3' 3.1(3)
B6 B5 B4' B1' 36.46(15)
B6 B5 B4' B2' -2.32(19)
B6 B5 B4' B3' -61.9(2)
B10 B5 B4' B1' -92.36(19)
B10 B5 B4' B2' -131.14(18)
B10 B5 B4' B3' 169.29(18)
B1' B5 B4' B2' -38.79(15)
B1' B5 B4' B3' -98.35(18)
B2' B3' B4' B5 90.55(18)
B2' B3' B4' B1' 27.04(14)
B8' B3' B4' B5 59.75(19)
B8' B3' B4' B1' -3.75(18)
B8' B3' B4' B2' -30.80(13)
N31 B3' B4' B5 -168.51(16)
N31 B3' B4' B1' 127.99(17)
N31 B3' B4' B2' 100.95(18)
B1' B2' B7' B6 -36.98(14)
B1' B2' B7' B8' -150.92(16)
B3' B2' B7' B6 72.9(2)
B3' B2' B7' B1' 109.8(2)
B3' B2' B7' B8' -41.08(16)
B4' B2' B7' B6 -1.8(2)
B4' B2' B7' B1' 35.20(15)
B4' B2' B7' B8' -115.72(17)
B8' B2' B7' B6 113.95(16)
B8' B2' B7' B1' 150.92(16)
B5 B1' B7' B6 38.74(15)
B5 B1' B7' B2' -98.22(17)
B5 B1' B7' B8' -72.65(19)
B6 B1' B7' B2' -136.96(16)
B6 B1' B7' B8' -111.39(16)
B2' B1' B7' B6 136.96(16)
B2' B1' B7' B8' 25.57(14)
B4' B1' B7' B6 104.41(16)
B4' B1' B7' B2' -32.55(14)
B4' B1' B7' B8' -7.0(2)
B2 B6 B7' B1' -103.6(3)
B2 B6 B7' B2' -65.7(3)
B2 B6 B7' B8' -5.9(3)
B5 B6 B7' B1' -37.79(15)
B5 B6 B7' B2' 0.19(19)
B5 B6 B7' B8' 59.9(2)
B7 B6 B7' B1' 151.9(3)
B7 B6 B7' B2' -170.1(3)
B7 B6 B7' B8' -110.4(3)
B10X B6 B7' B1' 84.9(3)
B10X B6 B7' B2' 122.9(3)
B10X B6 B7' B8' -177.3(3)
B1' B6 B7' B2' 37.98(14)
B1' B6 B7' B8' 97.72(18)
B1' B2' B8' B3' -112.95(19)
B1' B2' B8' B7' 29.78(16)
B1' B2' B8' N81 140.06(17)
B3' B2' B8' B7' 142.73(15)
B3' B2' B8' N81 -106.98(16)
B4' B2' B8' B3' -39.45(16)
B4' B2' B8' B7' 103.28(19)
B4' B2' B8' N81 -146.43(17)
B7' B2' B8' B3' -142.73(15)
B7' B2' B8' N81 110.29(17)
B6 B7' B8' B2' -90.63(19)
B6 B7' B8' B3' -59.3(2)
B6 B7' B8' N81 171.29(17)
B1' B7' B8' B2' -26.77(15)
B1' B7' B8' B3' 4.59(18)
B1' B7' B8' N81 -124.85(17)
B2' B7' B8' B3' 31.36(13)
B2' B7' B8' N81 -98.08(18)
B2' B3' N31 C32 28.6(3)
B2' B3' N31 C36 -145.92(18)
B4' B3' N31 C32 -36.5(3)
B4' B3' N31 C36 149.01(17)
B8' B3' N31 C32 90.7(2)
B8' B3' N31 C36 -83.7(2)
B3' N31 C32 C33 -171.5(2)
C36 N31 C32 C33 3.0(3)
N31 C32 C33 C34 0.4(3)
C32 C33 C34 C35 -2.9(3)
C32 C33 C34 C37 176.1(2)
C33 C34 C35 C36 2.0(3)
C37 C34 C35 C36 -177.0(2)
B3' N31 C36 C35 170.87(19)
C32 N31 C36 C35 -4.0(3)
C34 C35 C36 N31 1.5(3)
B2' B8' N81 C82 -49.6(3)
B2' B8' N81 C86 126.75(18)
B3' B8' N81 C82 -110.7(2)
B3' B8' N81 C86 65.6(2)
B7' B8' N81 C82 13.8(3)
B7' B8' N81 C86 -169.85(17)
B8' N81 C82 C83 173.9(2)
C86 N81 C82 C83 -2.4(3)
N81 C82 C83 C84 -0.4(4)
C82 C83 C84 C85 2.1(4)
C82 C83 C84 C87 -178.3(3)
C83 C84 C85 C86 -1.0(3)
C87 C84 C85 C86 179.3(2)
B8' N81 C86 C85 -173.01(19)
C82 N81 C86 C85 3.5(3)
C84 C85 C86 N81 -1.9(3)
